data_7236271
loop_
_publ_author_name
'\'Switlicka, Anna'
'Klemens, Tomasz'
'Machura, Barbara'
'Schab-Balcerzak, Ewa'
'Laba, Katarzyna'
'Lapkowski, Mieczyslaw'
'Grucela, Marzena'
'Nycz, Jacek'
'Szala, Marcin'
'Kania, Magdalena'

_publ_section_title
;
 Rhenium(i) complexes with phenanthrolines bearing electron-withdrawing Cl
 and electron-donating CH3 substituents -- synthesis, photophysical,
 thermal, and electrochemical properties with electroluminescence ability
;
_journal_issue 114
_journal_name_full 'RSC Advances'
_journal_page_first 112908
_journal_paper_doi 10.1039/C6RA23935H
_journal_volume 6
_journal_year 2016
_chemical_formula_moiety 'C17 H10 Cl2 N3 O3 Re'
_chemical_formula_sum 'C17 H10 Cl2 N3 O3 Re'
_chemical_formula_weight 561.38
_space_group_crystal_system triclinic
_space_group_IT_number 2
_space_group_name_Hall '-P 1'
_space_group_name_H-M_alt 'P -1'
_atom_sites_solution_hydrogens geom
_audit_creation_method SHELXL-2014/6
_audit_update_record
;
2016-08-31 deposited with the CCDC.
2016-11-30 downloaded from the CCDC.
;
_cell_angle_alpha 84.319(3)
_cell_angle_beta 85.261(3)
_cell_angle_gamma 67.529(4)
_cell_formula_units_Z 2
_cell_length_a 8.3105(3)
_cell_length_b 9.7851(4)
_cell_length_c 12.3202(5)
_cell_measurement_reflns_used 3961
_cell_measurement_temperature 295(2)
_cell_measurement_theta_max 27.7720
_cell_measurement_theta_min 4.0820
_cell_volume 920.16(7)
_computing_cell_refinement 'CrysAlis RED v. 1.163 (UNIL IC & KUMA 2000)'
_computing_data_collection 'CrysAlis CCD v. 1.163 (UNIL IC & KUMA 2000)'
_computing_data_reduction 'CrysAlis RED v. 1.163 (UNIL IC & KUMA 2000)'
_computing_molecular_graphics 'Mercury (Macrae, J.Appl.Cryst. 41 (2008) 466-470'
_computing_publication_material 'Olex2 (Dolomanov et al., 2009)'
_computing_structure_refinement 'SHELXL-2014/6 (Sheldrick, 2014)'
_computing_structure_solution 'SHELXS-97 (Sheldrick, 1990)'
_diffrn_ambient_temperature 295(2)
_diffrn_measured_fraction_theta_full 0.980
_diffrn_measured_fraction_theta_max 0.997
_diffrn_measurement_device_type 'Oxford Diffraction Gemini A Ultra'
_diffrn_radiation_type MoK\a
_diffrn_radiation_wavelength 0.71073
_diffrn_reflns_av_R_equivalents 0.0479
_diffrn_reflns_av_unetI/netI 0.0606
_diffrn_reflns_Laue_measured_fraction_full 0.980
_diffrn_reflns_Laue_measured_fraction_max 0.997
_diffrn_reflns_limit_h_max 9
_diffrn_reflns_limit_h_min -9
_diffrn_reflns_limit_k_max 11
_diffrn_reflns_limit_k_min -11
_diffrn_reflns_limit_l_max 14
_diffrn_reflns_limit_l_min -13
_diffrn_reflns_number 7649
_diffrn_reflns_point_group_measured_fraction_full 0.980
_diffrn_reflns_point_group_measured_fraction_max 0.997
_diffrn_reflns_theta_full 25.242
_diffrn_reflns_theta_max 25.048
_diffrn_reflns_theta_min 3.883
_exptl_absorpt_coefficient_mu 6.915
_exptl_absorpt_correction_T_max 1.00000
_exptl_absorpt_correction_T_min 0.36218
_exptl_absorpt_correction_type multi-scan
_exptl_absorpt_process_details 'Blessing, Acta Cryst. A51 (1995) 33-38'
_exptl_crystal_colour orange
_exptl_crystal_density_diffrn 2.026
_exptl_crystal_description plate
_exptl_crystal_F_000 532
_exptl_crystal_size_max 0.24
_exptl_crystal_size_mid 0.11
_exptl_crystal_size_min 0.04
_refine_diff_density_max 0.762
_refine_diff_density_min -1.000
_refine_diff_density_rms 0.139
_refine_ls_extinction_method none
_refine_ls_goodness_of_fit_ref 0.971
_refine_ls_hydrogen_treatment constr
_refine_ls_matrix_type full
_refine_ls_number_parameters 236
_refine_ls_number_reflns 3248
_refine_ls_number_restraints 0
_refine_ls_restrained_S_all 0.971
_refine_ls_R_factor_all 0.0404
_refine_ls_R_factor_gt 0.0298
_refine_ls_shift/su_max 0.001
_refine_ls_shift/su_mean 0.000
_refine_ls_structure_factor_coef Fsqd
_refine_ls_weighting_details 'w=1/[\s^2^(Fo^2^)+(0.0119P)^2^] where P=(Fo^2^+2Fc^2^)/3'
_refine_ls_weighting_scheme calc
_refine_ls_wR_factor_gt 0.0484
_refine_ls_wR_factor_ref 0.0512
_reflns_Friedel_coverage 0.000
_reflns_number_gt 2795
_reflns_number_total 3248
_reflns_threshold_expression 'I > 2\s(I)'
_cod_data_source_file c6ra23935h2.cif
_cod_data_source_block ren4120
_cod_database_code 7236271
_shelx_space_group_comment
;
The symmetry employed for this shelxl refinement is uniquely defined
by the following loop, which should always be used as a source of
symmetry information in preference to the above space-group names.
They are only intended as comments.
;
_shelxl_version_number 2014/6

loop_
_space_group_symop_operation_xyz
'x, y, z'
'-x, -y, -z'

loop_
_atom_site_label
_atom_site_type_symbol
_atom_site_fract_x
_atom_site_fract_y
_atom_site_fract_z
_atom_site_U_iso_or_equiv
_atom_site_adp_type
_atom_site_occupancy
_atom_site_site_symmetry_order
_atom_site_calc_flag
_atom_site_refinement_flags_posn
_atom_site_refinement_flags_adp
Re1 Re 0.64014(2) 0.71041(2) 0.69907(2) 0.03442(8) Uani 1 1 d . .
N1 N 0.5403(5) 0.7904(4) 0.8576(4) 0.0313(10) Uani 1 1 d . .
N2 N 0.8726(4) 0.6717(4) 0.7886(4) 0.0313(10) Uani 1 1 d . .
N3 N 0.9643(7) 0.9980(7) 0.7900(6) 0.0763(18) Uani 1 1 d . .
O3 O 0.6391(6) 1.0041(5) 0.5882(4) 0.0763(14) Uani 1 1 d . .
O1 O 0.8040(6) 0.5648(6) 0.4883(5) 0.0891(16) Uani 1 1 d . .
O2 O 0.2867(5) 0.7769(5) 0.6039(4) 0.0747(14) Uani 1 1 d . .
Cl1 Cl 0.65176(15) 0.47083(13) 0.79392(13) 0.0443(3) Uani 1 1 d . .
Cl2 Cl 0.7062(2) 0.79698(17) 1.25009(14) 0.0619(4) Uani 1 1 d . .
C3 C 0.6385(6) 0.8936(7) 0.6317(5) 0.0477(15) Uani 1 1 d . .
C1 C 0.7449(7) 0.6195(6) 0.5696(6) 0.0534(16) Uani 1 1 d . .
C2 C 0.4196(7) 0.7490(6) 0.6393(5) 0.0440(14) Uani 1 1 d . .
C4 C 0.3710(6) 0.8463(5) 0.8927(5) 0.0376(13) Uani 1 1 d . .
H4 H 0.2861 0.8644 0.8427 0.045 Uiso 1 1 calc R U
C5 C 0.3184(6) 0.8778(5) 1.0000(5) 0.0383(13) Uani 1 1 d . .
H5 H 0.2002 0.9178 1.0201 0.046 Uiso 1 1 calc R U
C6 C 0.4392(6) 0.8504(5) 1.0766(5) 0.0412(13) Uani 1 1 d . .
H6 H 0.4042 0.8693 1.1491 0.049 Uiso 1 1 calc R U
C7 C 0.6177(6) 0.7930(5) 1.0437(5) 0.0324(12) Uani 1 1 d . .
C8 C 0.7584(7) 0.7649(5) 1.1143(5) 0.0381(13) Uani 1 1 d . .
C9 C 0.9265(6) 0.7123(5) 1.0774(5) 0.0401(14) Uani 1 1 d . .
H9 H 1.0140 0.6967 1.1250 0.048 Uiso 1 1 calc R U
C10 C 0.9714(6) 0.6804(5) 0.9662(5) 0.0328(12) Uani 1 1 d . .
C11 C 1.1451(6) 0.6191(5) 0.9235(5) 0.0397(14) Uani 1 1 d . .
H11 H 1.2374 0.6001 0.9680 0.048 Uiso 1 1 calc R U
C12 C 1.1762(6) 0.5885(5) 0.8173(5) 0.0426(15) Uani 1 1 d . .
H12 H 1.2902 0.5497 0.7883 0.051 Uiso 1 1 calc R U
C13 C 1.0374(6) 0.6149(5) 0.7513(5) 0.0410(13) Uani 1 1 d . .
H13 H 1.0611 0.5921 0.6788 0.049 Uiso 1 1 calc R U
C14 C 0.8388(6) 0.7034(5) 0.8945(5) 0.0304(12) Uani 1 1 d . .
C15 C 0.6614(5) 0.7629(5) 0.9347(4) 0.0300(11) Uani 1 1 d . .
C16 C 0.9331(10) 1.1671(8) 0.6153(7) 0.089(2) Uani 1 1 d . .
H16A H 1.0351 1.1277 0.5679 0.133 Uiso 1 1 calc R U
H16B H 0.9200 1.2642 0.6333 0.133 Uiso 1 1 calc R U
H16C H 0.8323 1.1735 0.5790 0.133 Uiso 1 1 calc R U
C17 C 0.9508(8) 1.0716(8) 0.7132(7) 0.0595(18) Uani 1 1 d . .

loop_
_atom_site_aniso_label
_atom_site_aniso_U_11
_atom_site_aniso_U_22
_atom_site_aniso_U_33
_atom_site_aniso_U_23
_atom_site_aniso_U_13
_atom_site_aniso_U_12
Re1 0.03105(12) 0.04469(13) 0.02758(15) 0.00511(9) -0.00707(9) -0.01508(9)
N1 0.030(2) 0.034(2) 0.032(3) 0.0059(19) -0.0082(19) -0.0154(18)
N2 0.023(2) 0.036(2) 0.036(3) 0.002(2) -0.0048(19) -0.0138(18)
N3 0.059(3) 0.089(4) 0.068(5) 0.012(4) 0.000(3) -0.019(3)
O3 0.092(3) 0.071(3) 0.074(4) 0.027(3) -0.014(3) -0.044(3)
O1 0.087(3) 0.116(4) 0.049(4) -0.024(3) 0.001(3) -0.017(3)
O2 0.051(2) 0.125(4) 0.054(4) 0.024(3) -0.030(2) -0.042(3)
Cl1 0.0400(7) 0.0429(7) 0.0519(11) 0.0072(7) -0.0138(6) -0.0180(6)
Cl2 0.0795(10) 0.0722(10) 0.0348(11) -0.0054(8) -0.0116(8) -0.0271(9)
C3 0.039(3) 0.065(4) 0.039(4) 0.006(3) -0.012(3) -0.020(3)
C1 0.047(3) 0.062(4) 0.048(5) -0.003(3) -0.008(3) -0.016(3)
C2 0.048(3) 0.057(3) 0.028(4) 0.011(3) -0.006(3) -0.024(3)
C4 0.031(3) 0.038(3) 0.040(4) 0.008(3) -0.005(2) -0.011(2)
C5 0.033(3) 0.035(3) 0.042(4) -0.002(3) 0.003(3) -0.009(2)
C6 0.050(3) 0.038(3) 0.034(4) -0.004(3) 0.007(3) -0.017(3)
C7 0.039(3) 0.029(3) 0.031(4) 0.005(2) -0.005(2) -0.016(2)
C8 0.053(3) 0.033(3) 0.030(4) 0.002(2) -0.011(3) -0.018(3)
C9 0.046(3) 0.036(3) 0.041(4) 0.002(3) -0.017(3) -0.016(3)
C10 0.036(3) 0.027(3) 0.040(4) 0.007(2) -0.013(2) -0.016(2)
C11 0.033(3) 0.034(3) 0.055(5) 0.010(3) -0.013(3) -0.017(2)
C12 0.028(3) 0.044(3) 0.058(5) 0.003(3) 0.000(3) -0.019(2)
C13 0.037(3) 0.048(3) 0.041(4) 0.004(3) -0.001(3) -0.020(3)
C14 0.029(2) 0.027(2) 0.037(4) 0.002(2) -0.006(2) -0.014(2)
C15 0.031(3) 0.027(2) 0.031(4) 0.001(2) -0.008(2) -0.010(2)
C16 0.118(6) 0.104(6) 0.055(6) 0.012(5) -0.034(5) -0.051(5)
C17 0.047(4) 0.066(4) 0.063(6) -0.011(4) -0.010(4) -0.015(3)

loop_
_atom_type_symbol
_atom_type_description
_atom_type_scat_dispersion_real
_atom_type_scat_dispersion_imag
_atom_type_scat_source
C C 0.0033 0.0016 'International Tables Vol C Tables 4.2.6.8 and 6.1.1.4'
H H 0.0000 0.0000 'International Tables Vol C Tables 4.2.6.8 and 6.1.1.4'
N N 0.0061 0.0033 'International Tables Vol C Tables 4.2.6.8 and 6.1.1.4'
O O 0.0106 0.0060 'International Tables Vol C Tables 4.2.6.8 and 6.1.1.4'
Cl Cl 0.1484 0.1585 'International Tables Vol C Tables 4.2.6.8 and 6.1.1.4'
Re Re -1.0185 7.2310 'International Tables Vol C Tables 4.2.6.8 and 6.1.1.4'

loop_
_geom_angle_atom_site_label_1
_geom_angle_atom_site_label_2
_geom_angle_atom_site_label_3
_geom_angle
C1 Re1 C3 89.2(3)
C1 Re1 C2 87.1(2)
C3 Re1 C2 89.7(2)
C1 Re1 N1 173.1(2)
C3 Re1 N1 96.2(2)
C2 Re1 N1 97.22(19)
C1 Re1 N2 100.2(2)
C3 Re1 N2 92.79(18)
C2 Re1 N2 172.3(2)
N1 Re1 N2 75.28(14)
C1 Re1 Cl1 92.07(19)
C3 Re1 Cl1 177.26(16)
C2 Re1 Cl1 92.83(16)
N1 Re1 Cl1 82.37(10)
N2 Re1 Cl1 84.58(10)
C4 N1 C15 116.6(5)
C4 N1 Re1 126.4(3)
C15 N1 Re1 116.3(3)
C13 N2 C14 118.7(4)
C13 N2 Re1 127.0(4)
C14 N2 Re1 114.2(3)
O3 C3 Re1 178.4(6)
O1 C1 Re1 177.6(5)
O2 C2 Re1 177.8(5)
N1 C4 C5 122.9(5)
C6 C5 C4 120.5(5)
C5 C6 C7 118.8(5)
C15 C7 C6 117.7(5)
C15 C7 C8 117.5(4)
C6 C7 C8 124.8(5)
C9 C8 C7 122.0(5)
C9 C8 Cl2 120.2(4)
C7 C8 Cl2 117.8(4)
C8 C9 C10 120.6(5)
C14 C10 C11 116.9(5)
C14 C10 C9 119.6(4)
C11 C10 C9 123.5(5)
C12 C11 C10 119.6(5)
C11 C12 C13 120.0(5)
N2 C13 C12 122.2(5)
N2 C14 C10 122.6(4)
N2 C14 C15 118.6(4)
C10 C14 C15 118.8(5)
N1 C15 C7 123.5(4)
N1 C15 C14 114.9(5)
C7 C15 C14 121.5(4)
N3 C17 C16 179.5(8)

loop_
_geom_bond_atom_site_label_1
_geom_bond_atom_site_label_2
_geom_bond_distance
Re1 C1 1.884(7)
Re1 C3 1.895(6)
Re1 C2 1.919(5)
Re1 N1 2.158(4)
Re1 N2 2.191(4)
Re1 Cl1 2.4848(13)
N1 C4 1.351(6)
N1 C15 1.373(6)
N2 C13 1.326(6)
N2 C14 1.353(6)
N3 C17 1.117(9)
O3 C3 1.160(6)
O1 C1 1.165(7)
O2 C2 1.144(6)
Cl2 C8 1.722(6)
C4 C5 1.383(7)
C5 C6 1.368(7)
C6 C7 1.411(6)
C7 C15 1.393(7)
C7 C8 1.440(7)
C8 C9 1.347(7)
C9 C10 1.422(7)
C10 C14 1.406(6)
C10 C11 1.413(7)
C11 C12 1.353(8)
C12 C13 1.394(7)
C14 C15 1.428(6)
C16 C17 1.432(11)

loop_
_geom_hbond_atom_site_label_D
_geom_hbond_atom_site_label_H
_geom_hbond_atom_site_label_A
_geom_hbond_distance_DH
_geom_hbond_distance_HA
_geom_hbond_distance_DA
_geom_hbond_angle_DHA
_geom_hbond_site_symmetry_A
C4 H4 N3 0.93 2.59 3.425(8) 149.0 1_455
C12 H12 Cl1 0.93 2.81 3.664(5) 153.7 1_655
C16 H16C O2 0.96 2.47 3.269(9) 141.2 2_676
C6 H6 Cl2 0.93 2.71 3.072(6) 104.3 .
